data_7116761
loop_
_publ_author_name
'Matthew J. Asay'
'Steven P. Fisher'
'Sarah E. Lee'
'Fook S. Tham'
'Dan Borchardt'
'Vincent Lavallo'

_publ_section_title
;
 Synthesis of unsymmetrical N-carboranyl NHCs: directing effect of the
 carborane anion
;
_journal_name_full Chem.Commun.
_journal_page_first 5359
_journal_paper_doi 10.1039/C4cc08267B
_journal_volume 51
_journal_year 2015
_chemical_formula_sum 'C34.93 H66.85 B11 Li2 N2 O5.48'
_chemical_formula_weight 735.40
_chemical_name_systematic
; 
 ? 
;
_space_group_crystal_system orthorhombic
_space_group_IT_number 34
_space_group_name_Hall 'P 2 -2n'
_space_group_name_H-M_alt 'P n n 2'
_symmetry_space_group_name_Hall 'P 2 -2n'
_symmetry_space_group_name_H-M 'P n n 2'
_atom_sites_solution_hydrogens geom
_audit_creation_method SHELXL-2013
_cell_angle_alpha 90
_cell_angle_beta 90
_cell_angle_gamma 90
_cell_formula_units_Z 4
_cell_length_a 15.9089(11)
_cell_length_b 26.7369(19)
_cell_length_c 10.5610(8)
_cell_measurement_reflns_used 9793
_cell_measurement_temperature 200(2)
_cell_measurement_theta_max 29.81
_cell_measurement_theta_min 2.31
_cell_volume 4492.2(6)
_computing_cell_refinement 'Bruker SAINT'
_computing_data_collection 'Bruker APEX2'
_computing_data_reduction 'Bruker SAINT'
_computing_molecular_graphics 'Bruker SHELXTL'
_computing_publication_material 'Bruker SHELXTL'
_computing_structure_refinement 'SHELXL-2013 (Sheldrick, 2013)'
_computing_structure_solution 'SHELXS-97 (Sheldrick 2008)'
_diffrn_ambient_temperature 200(2)
_diffrn_measured_fraction_theta_full 0.999
_diffrn_measured_fraction_theta_max 1.000
_diffrn_measurement_device_type 'Bruker APEX-II CCD'
_diffrn_measurement_method '\f and \w scans'
_diffrn_radiation_type MoK\a
_diffrn_radiation_wavelength 0.71073
_diffrn_reflns_av_R_equivalents 0.0286
_diffrn_reflns_av_unetI/netI 0.0155
_diffrn_reflns_Laue_measured_fraction_full 0.999
_diffrn_reflns_Laue_measured_fraction_max 1.000
_diffrn_reflns_limit_h_max 22
_diffrn_reflns_limit_h_min -22
_diffrn_reflns_limit_k_max 37
_diffrn_reflns_limit_k_min -37
_diffrn_reflns_limit_l_max 14
_diffrn_reflns_limit_l_min -14
_diffrn_reflns_number 102718
_diffrn_reflns_point_group_measured_fraction_full 0.999
_diffrn_reflns_point_group_measured_fraction_max 0.999
_diffrn_reflns_theta_full 25.242
_diffrn_reflns_theta_max 30.032
_diffrn_reflns_theta_min 1.489
_exptl_absorpt_coefficient_mu 0.066
_exptl_absorpt_correction_type multi-scan
_exptl_absorpt_process_details 'Bruker SADABS'
_exptl_crystal_colour colourless
_exptl_crystal_density_diffrn 1.087
_exptl_crystal_density_meas 'not measured'
_exptl_crystal_density_method 'not measured'
_exptl_crystal_description 'prism frag'
_exptl_crystal_F_000 1581
_exptl_crystal_size_max 0.518
_exptl_crystal_size_mid 0.428
_exptl_crystal_size_min 0.261
_exptl_transmission_factor_max 0.746
_exptl_transmission_factor_min 0.713
_refine_diff_density_max 0.400
_refine_diff_density_min -0.252
_refine_diff_density_rms 0.047
_refine_ls_abs_structure_details
; 
 Flack x determined using 4873 quotients [(I+)-(I-)]/[(I+)+(I-)] 
 (Parsons and Flack (2004), Acta Cryst. A60, s61). 
;
_refine_ls_abs_structure_Flack -0.03(11)
_refine_ls_extinction_method none
_refine_ls_goodness_of_fit_ref 1.054
_refine_ls_hydrogen_treatment constr
_refine_ls_matrix_type full
_refine_ls_number_parameters 804
_refine_ls_number_reflns 13139
_refine_ls_number_restraints 1296
_refine_ls_restrained_S_all 1.076
_refine_ls_R_factor_all 0.0637
_refine_ls_R_factor_gt 0.0551
_refine_ls_shift/su_max 0.000
_refine_ls_shift/su_mean 0.000
_refine_ls_structure_factor_coef Fsqd
_refine_ls_weighting_details 'w=1/[\s^2^(Fo^2^)+(0.1191P)^2^+0.0915P] where P=(Fo^2^+2Fc^2^)/3'
_refine_ls_weighting_scheme calc
_refine_ls_wR_factor_gt 0.1520
_refine_ls_wR_factor_ref 0.1624
_reflns_Friedel_coverage 0.904
_reflns_Friedel_fraction_full 0.999
_reflns_Friedel_fraction_max 0.999
_reflns_number_gt 11345
_reflns_number_total 13139
_reflns_threshold_expression 'I > 2\s(I)'
_cod_data_source_file c4cc08267b2.cif
_cod_data_source_block vL131SF_0m
_cod_database_code 7116761
_shelx_space_group_comment
; 
The symmetry employed for this shelxl refinement is uniquely defined 
by the following loop, which should always be used as a source of 
symmetry information in preference to the above space-group names. 
They are only intended as comments. 
;
_shelx_estimated_absorpt_t_min 0.967
_shelx_estimated_absorpt_t_max 0.983
_shelxl_version_number 2013-4

loop_
_space_group_symop_operation_xyz
'x, y, z'
'-x, -y, z'
'x+1/2, -y+1/2, z+1/2'
'-x+1/2, y+1/2, z+1/2'

loop_
_atom_site_label
_atom_site_type_symbol
_atom_site_fract_x
_atom_site_fract_y
_atom_site_fract_z
_atom_site_U_iso_or_equiv
_atom_site_adp_type
_atom_site_occupancy
_atom_site_site_symmetry_order
_atom_site_calc_flag
_atom_site_refinement_flags_posn
_atom_site_refinement_flags_adp
_atom_site_refinement_flags_occupancy
_atom_site_disorder_assembly
_atom_site_disorder_group
O1S O -0.0165(13) 0.0043(10) 0.6098(11) 0.162(6) Uani 0.482(3) 1 d D U P A -1
C1S C -0.0711(8) 0.0194(7) 0.5083(12) 0.129(5) Uani 0.482(3) 1 d D U P A -1
H1A H -0.0981 0.0517 0.5292 0.155 Uiso 0.482(3) 1 calc R U P A -1
H1B H -0.1157 -0.0059 0.4955 0.155 Uiso 0.482(3) 1 calc R U P A -1
C2S C -0.0188(9) 0.0247(6) 0.3886(11) 0.132(5) Uani 0.482(3) 1 d D U P A -1
H2A H -0.0505 0.0127 0.3138 0.158 Uiso 0.482(3) 1 calc R U P A -1
H2B H -0.0025 0.0600 0.3747 0.158 Uiso 0.482(3) 1 calc R U P A -1
C3S C 0.0564(7) -0.0068(5) 0.4110(8) 0.107(3) Uani 0.482(3) 1 d D U P A -1
H3A H 0.1085 0.0130 0.4016 0.128 Uiso 0.482(3) 1 calc R U P A -1
H3B H 0.0581 -0.0352 0.3509 0.128 Uiso 0.482(3) 1 calc R U P A -1
C4S C 0.0466(10) -0.0253(7) 0.5454(12) 0.118(5) Uani 0.482(3) 1 d D U P A -1
H4A H 0.0297 -0.0609 0.5450 0.142 Uiso 0.482(3) 1 calc R U P A -1
H4B H 0.1009 -0.0224 0.5905 0.142 Uiso 0.482(3) 1 calc R U P A -1
Li1 Li 0.1809(2) 0.75240(15) 1.1695(3) 0.0455(7) Uani 1 1 d D . . . .
O1 O 0.0911(4) 0.7730(3) 1.2791(9) 0.0515(18) Uani 0.687(18) 1 d D U P B 1
C1T C 0.1077(3) 0.8109(4) 1.3728(8) 0.075(2) Uani 0.687(18) 1 d D U P B 1
H1C H 0.1465 0.8364 1.3381 0.090 Uiso 0.687(18) 1 calc R U P B 1
H1D H 0.1341 0.7957 1.4484 0.090 Uiso 0.687(18) 1 calc R U P B 1
C2T C 0.0244(4) 0.8351(3) 1.4085(7) 0.0579(16) Uani 0.687(18) 1 d D U P B 1
H2C H 0.0233 0.8452 1.4987 0.069 Uiso 0.687(18) 1 calc R U P B 1
H2D H 0.0118 0.8644 1.3545 0.069 Uiso 0.687(18) 1 calc R U P B 1
C3T C -0.0352(6) 0.7923(4) 1.3828(13) 0.062(2) Uani 0.687(18) 1 d D U P B 1
H3C H -0.0934 0.8044 1.3695 0.075 Uiso 0.687(18) 1 calc R U P B 1
H3D H -0.0348 0.7677 1.4529 0.075 Uiso 0.687(18) 1 calc R U P B 1
C4T C 0.0012(4) 0.7699(4) 1.2615(9) 0.0556(18) Uani 0.687(18) 1 d D U P B 1
H4C H -0.0169 0.7347 1.2510 0.067 Uiso 0.687(18) 1 calc R U P B 1
H4D H -0.0167 0.7893 1.1864 0.067 Uiso 0.687(18) 1 calc R U P B 1
O1D O 0.0874(8) 0.7807(6) 1.260(2) 0.047(3) Uani 0.313(18) 1 d D U P B 2
C1D C 0.0932(8) 0.8292(4) 1.3189(15) 0.060(3) Uani 0.313(18) 1 d D U P B 2
H1E H 0.0853 0.8563 1.2561 0.072 Uiso 0.313(18) 1 calc R U P B 2
H1F H 0.1482 0.8337 1.3611 0.072 Uiso 0.313(18) 1 calc R U P B 2
C2D C 0.0214(9) 0.8287(8) 1.4157(18) 0.080(6) Uani 0.313(18) 1 d D U P B 2
H2E H 0.0422 0.8193 1.5007 0.096 Uiso 0.313(18) 1 calc R U P B 2
H2F H -0.0062 0.8618 1.4208 0.096 Uiso 0.313(18) 1 calc R U P B 2
C3D C -0.0386(14) 0.7895(12) 1.364(3) 0.072(6) Uani 0.313(18) 1 d D U P B 2
H3E H -0.0916 0.8056 1.3369 0.087 Uiso 0.313(18) 1 calc R U P B 2
H3F H -0.0522 0.7650 1.4315 0.087 Uiso 0.313(18) 1 calc R U P B 2
C4D C 0.0021(10) 0.7628(10) 1.252(2) 0.070(5) Uani 0.313(18) 1 d D U P B 2
H4E H -0.0006 0.7260 1.2623 0.084 Uiso 0.313(18) 1 calc R U P B 2
H4F H -0.0247 0.7724 1.1714 0.084 Uiso 0.313(18) 1 calc R U P B 2
O2 O 0.2781(3) 0.7547(3) 1.2772(6) 0.0475(17) Uani 0.511(4) 1 d D U P B 1
C5T C 0.2883(4) 0.7197(4) 1.3798(7) 0.0716(19) Uani 0.511(4) 1 d D U P B 1
H5A H 0.2744 0.6854 1.3514 0.086 Uiso 0.511(4) 1 calc R U P B 1
H5B H 0.2508 0.7285 1.4512 0.086 Uiso 0.511(4) 1 calc R U P B 1
C6T C 0.3780(5) 0.7227(6) 1.4196(9) 0.114(4) Uani 0.511(4) 1 d D U P B 1
H6A H 0.3994 0.6894 1.4448 0.137 Uiso 0.511(4) 1 calc R U P B 1
H6B H 0.3849 0.7461 1.4916 0.137 Uiso 0.511(4) 1 calc R U P B 1
C7T C 0.4237(4) 0.7418(3) 1.3034(8) 0.080(2) Uani 0.511(4) 1 d D U P B 1
H7A H 0.4713 0.7637 1.3276 0.096 Uiso 0.511(4) 1 calc R U P B 1
H7B H 0.4454 0.7137 1.2518 0.096 Uiso 0.511(4) 1 calc R U P B 1
C8T C 0.3585(3) 0.7706(4) 1.2324(9) 0.075(2) Uani 0.511(4) 1 d D U P B 1
H8A H 0.3659 0.8069 1.2470 0.090 Uiso 0.511(4) 1 calc R U P B 1
H8B H 0.3636 0.7641 1.1404 0.090 Uiso 0.511(4) 1 calc R U P B 1
O2D O 0.2791(6) 0.7409(7) 1.2725(9) 0.061(5) Uani 0.256(4) 1 d D U P B 2
C5D C 0.2867(6) 0.7525(8) 1.4055(8) 0.075(4) Uani 0.256(4) 1 d D U P B 2
H5C H 0.2562 0.7277 1.4575 0.090 Uiso 0.256(4) 1 calc R U P B 2
H5D H 0.2638 0.7862 1.4236 0.090 Uiso 0.256(4) 1 calc R U P B 2
C6D C 0.3803(7) 0.7507(10) 1.4326(10) 0.096(5) Uani 0.256(4) 1 d D U P B 2
H6C H 0.3989 0.7163 1.4527 0.116 Uiso 0.256(4) 1 calc R U P B 2
H6D H 0.3957 0.7732 1.5033 0.116 Uiso 0.256(4) 1 calc R U P B 2
C7D C 0.4172(7) 0.7688(8) 1.3073(14) 0.094(5) Uani 0.256(4) 1 d D U P B 2
H7C H 0.4121 0.8055 1.2979 0.113 Uiso 0.256(4) 1 calc R U P B 2
H7D H 0.4769 0.7589 1.2981 0.113 Uiso 0.256(4) 1 calc R U P B 2
C8D C 0.3609(7) 0.7410(8) 1.2141(10) 0.083(4) Uani 0.256(4) 1 d D U P B 2
H8C H 0.3593 0.7585 1.1315 0.100 Uiso 0.256(4) 1 calc R U P B 2
H8D H 0.3812 0.7064 1.2007 0.100 Uiso 0.256(4) 1 calc R U P B 2
O2E O 0.2739(8) 0.7512(6) 1.286(2) 0.076(6) Uani 0.233(4) 1 d D U P B 3
C5E C 0.3002(9) 0.7021(5) 1.326(3) 0.101(5) Uani 0.233(4) 1 d D U P B 3
H5E H 0.2814 0.6763 1.2653 0.121 Uiso 0.233(4) 1 calc R U P B 3
H5F H 0.2769 0.6941 1.4108 0.121 Uiso 0.233(4) 1 calc R U P B 3
C6E C 0.3956(9) 0.7047(5) 1.331(3) 0.107(5) Uani 0.233(4) 1 d D U P B 3
H6E H 0.4208 0.7000 1.2459 0.129 Uiso 0.233(4) 1 calc R U P B 3
H6F H 0.4193 0.6797 1.3901 0.129 Uiso 0.233(4) 1 calc R U P B 3
C7E C 0.4080(9) 0.7581(5) 1.3792(19) 0.082(4) Uani 0.233(4) 1 d D U P B 3
H7E H 0.3989 0.7601 1.4718 0.098 Uiso 0.233(4) 1 calc R U P B 3
H7F H 0.4648 0.7707 1.3588 0.098 Uiso 0.233(4) 1 calc R U P B 3
C8E C 0.3408(10) 0.7864(5) 1.307(2) 0.092(4) Uani 0.233(4) 1 d D U P B 3
H8E H 0.3204 0.8152 1.3576 0.110 Uiso 0.233(4) 1 calc R U P B 3
H8F H 0.3632 0.7990 1.2258 0.110 Uiso 0.233(4) 1 calc R U P B 3
Li2 Li 0.2091(3) 0.58575(14) 0.7344(4) 0.0513(8) Uani 1 1 d D . . . .
O3 O 0.1887(9) 0.5192(2) 0.8028(10) 0.095(4) Uani 0.542(12) 1 d D U P C 1
C9T C 0.1814(13) 0.4746(3) 0.7236(10) 0.159(6) Uani 0.542(12) 1 d D U P C 1
H9A H 0.2214 0.4753 0.6518 0.191 Uiso 0.542(12) 1 calc R U P C 1
H9B H 0.1235 0.4700 0.6911 0.191 Uiso 0.542(12) 1 calc R U P C 1
C10T C 0.2047(13) 0.4343(4) 0.8211(14) 0.173(7) Uani 0.542(12) 1 d D U P C 1
H10A H 0.1784 0.4018 0.7999 0.208 Uiso 0.542(12) 1 calc R U P C 1
H10B H 0.2664 0.4299 0.8266 0.208 Uiso 0.542(12) 1 calc R U P C 1
C11T C 0.1693(11) 0.4553(4) 0.9436(11) 0.151(5) Uani 0.542(12) 1 d D U P C 1
H11A H 0.2142 0.4605 1.0072 0.181 Uiso 0.542(12) 1 calc R U P C 1
H11B H 0.1258 0.4330 0.9795 0.181 Uiso 0.542(12) 1 calc R U P C 1
C12T C 0.1312(8) 0.5055(3) 0.9011(9) 0.119(4) Uani 0.542(12) 1 d D U P C 1
H12A H 0.0733 0.5012 0.8683 0.143 Uiso 0.542(12) 1 calc R U P C 1
H12B H 0.1309 0.5303 0.9707 0.143 Uiso 0.542(12) 1 calc R U P C 1
O3D O 0.1803(10) 0.5176(3) 0.7964(9) 0.078(3) Uani 0.458(12) 1 d D U P C 2
C9D C 0.1815(12) 0.5021(4) 0.9258(8) 0.121(5) Uani 0.458(12) 1 d D U P C 2
H9C H 0.1491 0.5253 0.9803 0.145 Uiso 0.458(12) 1 calc R U P C 2
H9D H 0.2396 0.4991 0.9585 0.145 Uiso 0.458(12) 1 calc R U P C 2
C10D C 0.1384(12) 0.4508(5) 0.9148(11) 0.148(6) Uani 0.458(12) 1 d D U P C 2
H10C H 0.1524 0.4290 0.9877 0.178 Uiso 0.458(12) 1 calc R U P C 2
H10D H 0.0766 0.4542 0.9081 0.178 Uiso 0.458(12) 1 calc R U P C 2
C11D C 0.1766(14) 0.4311(4) 0.7925(16) 0.151(6) Uani 0.458(12) 1 d D U P C 2
H11C H 0.1324 0.4216 0.7310 0.181 Uiso 0.458(12) 1 calc R U P C 2
H11D H 0.2131 0.4018 0.8086 0.181 Uiso 0.458(12) 1 calc R U P C 2
C12D C 0.2277(11) 0.4758(4) 0.7451(18) 0.139(6) Uani 0.458(12) 1 d D U P C 2
H12C H 0.2858 0.4751 0.7785 0.166 Uiso 0.458(12) 1 calc R U P C 2
H12D H 0.2295 0.4769 0.6514 0.166 Uiso 0.458(12) 1 calc R U P C 2
O4 O 0.1203(7) 0.5898(5) 0.5945(14) 0.059(2) Uani 0.574(16) 1 d D U P C 1
C13T C 0.0323(9) 0.5902(5) 0.628(2) 0.117(5) Uani 0.574(16) 1 d D U P C 1
H13A H 0.0241 0.5804 0.7177 0.141 Uiso 0.574(16) 1 calc R U P C 1
H13B H -0.0003 0.5673 0.5733 0.141 Uiso 0.574(16) 1 calc R U P C 1
C14T C 0.0069(6) 0.6444(4) 0.6062(8) 0.146(5) Uani 0.574(16) 1 d D U P C 1
H14A H -0.0546 0.6479 0.5958 0.175 Uiso 0.574(16) 1 calc R U P C 1
H14B H 0.0263 0.6664 0.6757 0.175 Uiso 0.574(16) 1 calc R U P C 1
C15T C 0.0535(7) 0.6549(4) 0.4836(8) 0.128(5) Uani 0.574(16) 1 d D U P C 1
H15A H 0.0584 0.6912 0.4672 0.154 Uiso 0.574(16) 1 calc R U P C 1
H15B H 0.0261 0.6385 0.4104 0.154 Uiso 0.574(16) 1 calc R U P C 1
C16T C 0.1384(6) 0.6315(5) 0.5131(14) 0.080(3) Uani 0.574(16) 1 d D U P C 1
H16A H 0.1664 0.6202 0.4344 0.096 Uiso 0.574(16) 1 calc R U P C 1
H16B H 0.1755 0.6559 0.5563 0.096 Uiso 0.574(16) 1 calc R U P C 1
O4D O 0.1310(9) 0.5921(6) 0.5937(18) 0.060(3) Uani 0.426(16) 1 d D U P C 2
C13D C 0.0443(10) 0.5880(7) 0.632(2) 0.102(5) Uani 0.426(16) 1 d D U P C 2
H13C H 0.0368 0.5995 0.7203 0.122 Uiso 0.426(16) 1 calc R U P C 2
H13D H 0.0244 0.5530 0.6252 0.122 Uiso 0.426(16) 1 calc R U P C 2
C14D C -0.0027(6) 0.6218(5) 0.5400(17) 0.141(6) Uani 0.426(16) 1 d D U P C 2
H14C H -0.0568 0.6335 0.5756 0.169 Uiso 0.426(16) 1 calc R U P C 2
H14D H -0.0128 0.6051 0.4577 0.169 Uiso 0.426(16) 1 calc R U P C 2
C15D C 0.0608(9) 0.6643(4) 0.5282(15) 0.131(6) Uani 0.426(16) 1 d D U P C 2
H15C H 0.0642 0.6844 0.6066 0.157 Uiso 0.426(16) 1 calc R U P C 2
H15D H 0.0482 0.6864 0.4554 0.157 Uiso 0.426(16) 1 calc R U P C 2
C16D C 0.1404(9) 0.6332(7) 0.507(2) 0.086(5) Uani 0.426(16) 1 d D U P C 2
H16C H 0.1437 0.6212 0.4180 0.104 Uiso 0.426(16) 1 calc R U P C 2
H16D H 0.1915 0.6530 0.5259 0.104 Uiso 0.426(16) 1 calc R U P C 2
O5 O 0.3133(4) 0.5698(4) 0.6463(9) 0.072(2) Uani 0.583(10) 1 d D U P C 1
C17T C 0.3801(5) 0.6035(4) 0.6657(11) 0.115(4) Uani 0.583(10) 1 d D U P C 1
H17A H 0.3999 0.6020 0.7545 0.138 Uiso 0.583(10) 1 calc R U P C 1
H17B H 0.3623 0.6381 0.6464 0.138 Uiso 0.583(10) 1 calc R U P C 1
C18T C 0.4485(4) 0.5869(5) 0.5763(10) 0.134(4) Uani 0.583(10) 1 d D U P C 1
H18A H 0.4860 0.5619 0.6162 0.161 Uiso 0.583(10) 1 calc R U P C 1
H18B H 0.4824 0.6156 0.5461 0.161 Uiso 0.583(10) 1 calc R U P C 1
C19T C 0.3969(7) 0.5640(6) 0.4699(8) 0.153(5) Uani 0.583(10) 1 d D U P C 1
H19A H 0.4310 0.5410 0.4175 0.184 Uiso 0.583(10) 1 calc R U P C 1
H19B H 0.3718 0.5900 0.4151 0.184 Uiso 0.583(10) 1 calc R U P C 1
C20T C 0.3293(6) 0.5357(3) 0.5454(10) 0.110(3) Uani 0.583(10) 1 d D U P C 1
H20A H 0.2782 0.5298 0.4938 0.132 Uiso 0.583(10) 1 calc R U P C 1
H20B H 0.3507 0.5033 0.5773 0.132 Uiso 0.583(10) 1 calc R U P C 1
O5D O 0.3125(5) 0.5797(6) 0.6262(11) 0.082(4) Uani 0.417(10) 1 d D U P C 2
C17D C 0.3950(7) 0.5842(6) 0.6745(12) 0.107(5) Uani 0.417(10) 1 d D U P C 2
H17C H 0.3951 0.5809 0.7679 0.128 Uiso 0.417(10) 1 calc R U P C 2
H17D H 0.4196 0.6170 0.6514 0.128 Uiso 0.417(10) 1 calc R U P C 2
C18D C 0.4445(7) 0.5414(5) 0.6133(11) 0.121(4) Uani 0.417(10) 1 d D U P C 2
H18C H 0.5053 0.5489 0.6096 0.145 Uiso 0.417(10) 1 calc R U P C 2
H18D H 0.4357 0.5094 0.6587 0.145 Uiso 0.417(10) 1 calc R U P C 2
C19D C 0.4055(6) 0.5405(5) 0.4832(10) 0.092(4) Uani 0.417(10) 1 d D U P C 2
H19C H 0.4402 0.5597 0.4224 0.111 Uiso 0.417(10) 1 calc R U P C 2
H19D H 0.3999 0.5057 0.4523 0.111 Uiso 0.417(10) 1 calc R U P C 2
C20D C 0.3206(6) 0.5643(7) 0.4995(10) 0.100(4) Uani 0.417(10) 1 d D U P C 2
H20C H 0.3152 0.5935 0.4423 0.120 Uiso 0.417(10) 1 calc R U P C 2
H20D H 0.2758 0.5401 0.4781 0.120 Uiso 0.417(10) 1 calc R U P C 2
N1 N 0.21028(9) 0.73804(5) 0.88171(14) 0.0337(3) Uani 1 1 d . . . . .
C2 C 0.19357(11) 0.71645(6) 0.99599(16) 0.0328(3) Uani 1 1 d . . . . .
N2 N 0.19450(9) 0.66689(5) 0.96585(14) 0.0348(3) Uani 1 1 d . . . . .
C4 C 0.21008(14) 0.65453(7) 0.83661(18) 0.0422(4) Uani 1 1 d . . . . .
C5 C 0.21971(13) 0.70148(7) 0.78696(18) 0.0427(4) Uani 1 1 d . . . . .
H5G H 0.2312 0.7084 0.7005 0.051 Uiso 1 1 calc R U . . .
C1 C 0.20962(10) 0.79145(6) 0.85994(15) 0.0316(3) Uani 1 1 d . . . . .
B1 B 0.21897(15) 0.83185(8) 0.9853(2) 0.0408(4) Uani 1 1 d . . . . .
H1 H 0.2277 0.8196 1.0859 0.049 Uiso 1 1 calc R U . . .
B2 B 0.12144(14) 0.82403(8) 0.9070(2) 0.0436(4) Uani 1 1 d . . . . .
H2 H 0.0658 0.8069 0.9554 0.052 Uiso 1 1 calc R U . . .
B3 B 0.14352(16) 0.81283(9) 0.7443(2) 0.0455(5) Uani 1 1 d . . . . .
H3 H 0.1023 0.7882 0.6851 0.055 Uiso 1 1 calc R U . . .
B4 B 0.25425(16) 0.81387(8) 0.7242(2) 0.0436(4) Uani 1 1 d . . . . .
H4 H 0.2863 0.7899 0.6518 0.052 Uiso 1 1 calc R U . . .
B5 B 0.30077(13) 0.82570(8) 0.8732(2) 0.0414(4) Uani 1 1 d . . . . .
H5 H 0.3633 0.8096 0.8997 0.050 Uiso 1 1 calc R U . . .
B6 B 0.26842(16) 0.88590(8) 0.9232(2) 0.0450(4) Uani 1 1 d . . . . .
H6 H 0.3099 0.9103 0.9826 0.054 Uiso 1 1 calc R U . . .
B7 B 0.15815(17) 0.88470(8) 0.9447(3) 0.0509(5) Uani 1 1 d . . . . .
H7 H 0.1266 0.9082 1.0185 0.061 Uiso 1 1 calc R U . . .
B8 B 0.11087(17) 0.87299(9) 0.7953(3) 0.0564(6) Uani 1 1 d . . . . .
H8 H 0.0478 0.8887 0.7697 0.068 Uiso 1 1 calc R U . . .
B9 B 0.1930(2) 0.86670(10) 0.6818(2) 0.0534(6) Uani 1 1 d . . . . .
H9 H 0.1844 0.8782 0.5807 0.064 Uiso 1 1 calc R U . . .
B10 B 0.29030(15) 0.87474(8) 0.7618(2) 0.0464(5) Uani 1 1 d . . . . .
H10 H 0.3463 0.8916 0.7138 0.056 Uiso 1 1 calc R U . . .
B11 B 0.20192(17) 0.91135(8) 0.8052(3) 0.0483(5) Uani 1 1 d . . . . .
H11 H 0.1991 0.9525 0.7858 0.058 Uiso 1 1 calc R U . . .
C1C C 0.17624(11) 0.62955(6) 1.05910(17) 0.0347(3) Uani 1 1 d . . . . .
C2C C 0.24249(12) 0.60269(7) 1.11338(19) 0.0422(4) Uani 1 1 d . . . . .
C3C C 0.22281(13) 0.56457(8) 1.1987(2) 0.0453(4) Uani 1 1 d . . . . .
H3G H 0.2672 0.5457 1.2353 0.054 Uiso 1 1 calc R U . . .
C4C C 0.14085(14) 0.55329(7) 1.23165(19) 0.0429(4) Uani 1 1 d . . . . .
C5C C 0.07652(13) 0.58154(7) 1.1785(2) 0.0439(4) Uani 1 1 d . . . . .
H5H H 0.0200 0.5747 1.2018 0.053 Uiso 1 1 calc R U . . .
C6C C 0.09289(11) 0.61975(7) 1.09169(19) 0.0398(3) Uani 1 1 d . . . . .
C7C C 0.33259(15) 0.61448(12) 1.0794(3) 0.0681(8) Uani 1 1 d . . . . .
H7G H 0.3411 0.6508 1.0810 0.102 Uiso 1 1 calc R U . . .
H7H H 0.3448 0.6017 0.9943 0.102 Uiso 1 1 calc R U . . .
H7I H 0.3703 0.5986 1.1407 0.102 Uiso 1 1 calc R U . . .
C8C C 0.12152(17) 0.51154(8) 1.3234(2) 0.0558(5) Uani 1 1 d . . . . .
H8G H 0.1738 0.4999 1.3626 0.084 Uiso 1 1 calc R U . . .
H8H H 0.0949 0.4838 1.2779 0.084 Uiso 1 1 calc R U . . .
H8I H 0.0833 0.5238 1.3892 0.084 Uiso 1 1 calc R U . . .
C9C C 0.02204(14) 0.64869(9) 1.0312(3) 0.0563(5) Uani 1 1 d . . . . .
H9E H 0.0202 0.6413 0.9404 0.084 Uiso 1 1 calc R U . . .
H9F H 0.0313 0.6846 1.0437 0.084 Uiso 1 1 calc R U . . .
H9G H -0.0314 0.6390 1.0703 0.084 Uiso 1 1 calc R U . . .

loop_
_atom_site_aniso_label
_atom_site_aniso_U_11
_atom_site_aniso_U_22
_atom_site_aniso_U_33
_atom_site_aniso_U_23
_atom_site_aniso_U_13
_atom_site_aniso_U_12
O1S 0.171(17) 0.170(11) 0.146(6) -0.062(10) 0.002(8) -0.002(10)
C1S 0.135(10) 0.103(8) 0.149(13) -0.054(9) -0.020(8) 0.026(7)
C2S 0.143(11) 0.117(10) 0.134(9) 0.011(7) -0.026(8) 0.038(8)
C3S 0.134(9) 0.114(9) 0.074(5) -0.013(5) 0.000(5) 0.000(6)
C4S 0.145(12) 0.110(10) 0.098(7) 0.043(7) 0.013(9) 0.027(8)
Li1 0.0455(16) 0.0569(19) 0.0341(14) -0.0106(13) -0.0020(12) -0.0004(14)
O1 0.0411(17) 0.074(4) 0.039(2) -0.014(3) 0.0023(12) -0.0042(18)
C1T 0.051(2) 0.105(5) 0.070(3) -0.046(4) -0.004(2) 0.003(2)
C2T 0.060(4) 0.054(2) 0.059(3) -0.010(2) -0.014(2) 0.003(2)
C3T 0.055(4) 0.064(4) 0.069(3) -0.022(3) 0.014(3) 0.005(3)
C4T 0.042(3) 0.070(3) 0.055(3) -0.025(3) -0.010(2) 0.001(2)
O1D 0.047(4) 0.046(4) 0.047(7) -0.009(4) 0.011(4) -0.002(3)
C1D 0.053(5) 0.053(5) 0.074(7) -0.020(4) 0.002(5) -0.006(3)
C2D 0.050(7) 0.100(12) 0.089(11) -0.043(8) 0.019(7) 0.014(7)
C3D 0.043(7) 0.084(11) 0.091(13) -0.012(8) 0.000(6) -0.016(7)
C4D 0.050(7) 0.085(10) 0.074(10) -0.007(7) 0.010(6) -0.020(6)
O2 0.041(3) 0.065(4) 0.037(3) 0.007(2) -0.007(2) -0.002(2)
C5T 0.070(3) 0.099(6) 0.046(3) 0.023(3) -0.001(3) 0.006(3)
C6T 0.091(6) 0.165(10) 0.087(6) 0.024(6) -0.045(5) 0.022(6)
C7T 0.052(3) 0.098(5) 0.091(5) -0.007(4) -0.011(3) 0.016(3)
C8T 0.039(2) 0.094(5) 0.093(5) 0.022(4) 0.000(3) -0.004(3)
O2D 0.055(6) 0.082(11) 0.045(5) 0.002(5) -0.018(4) -0.016(5)
C5D 0.059(5) 0.135(11) 0.031(4) -0.011(6) -0.009(3) -0.012(7)
C6D 0.050(6) 0.186(16) 0.053(6) -0.013(9) -0.011(5) -0.017(9)
C7D 0.044(6) 0.150(14) 0.089(9) 0.000(10) 0.000(6) -0.008(7)
C8D 0.068(7) 0.122(11) 0.059(5) -0.002(7) 0.009(5) 0.019(8)
O2E 0.049(8) 0.087(12) 0.091(13) -0.001(11) -0.004(8) -0.003(8)
C5E 0.087(9) 0.078(8) 0.138(15) 0.001(11) -0.019(10) -0.014(7)
C6E 0.077(8) 0.103(9) 0.142(14) 0.000(11) -0.032(10) 0.014(8)
C7E 0.068(8) 0.103(9) 0.074(9) 0.001(9) -0.013(7) -0.009(7)
C8E 0.072(8) 0.087(7) 0.116(11) -0.004(8) -0.040(8) -0.014(6)
Li2 0.066(2) 0.0373(16) 0.0503(19) -0.0116(14) 0.0016(15) 0.0005(14)
O3 0.170(10) 0.030(3) 0.084(6) -0.016(3) -0.005(5) -0.001(4)
C9T 0.329(19) 0.048(4) 0.102(6) -0.027(4) 0.006(9) -0.048(8)
C10T 0.263(17) 0.046(5) 0.212(13) 0.003(6) -0.045(13) 0.026(7)
C11T 0.236(14) 0.081(6) 0.137(8) 0.051(6) -0.071(9) -0.044(7)
C12T 0.217(12) 0.074(4) 0.065(5) -0.003(4) 0.020(6) -0.043(6)
O3D 0.142(8) 0.040(4) 0.053(4) 0.004(3) 0.004(5) -0.018(5)
C9D 0.233(15) 0.071(5) 0.059(4) -0.004(4) -0.040(6) -0.035(7)
C10D 0.252(16) 0.097(7) 0.095(7) 0.044(5) -0.054(8) -0.087(9)
C11D 0.253(17) 0.050(5) 0.150(11) -0.009(6) -0.036(11) -0.023(7)
C12D 0.198(14) 0.061(6) 0.157(12) -0.034(7) 0.021(10) 0.019(7)
O4 0.057(3) 0.053(3) 0.065(4) -0.004(3) -0.009(3) 0.002(2)
C13T 0.073(7) 0.158(10) 0.121(10) 0.009(8) -0.003(6) 0.004(6)
C14T 0.126(7) 0.207(10) 0.104(6) -0.069(6) -0.044(5) 0.104(7)
C15T 0.192(11) 0.104(7) 0.088(6) -0.022(4) -0.058(6) 0.072(8)
C16T 0.131(7) 0.057(6) 0.053(6) 0.000(5) -0.027(5) -0.006(6)
O4D 0.050(4) 0.069(6) 0.061(5) -0.023(4) -0.003(3) 0.008(3)
C13D 0.046(5) 0.150(10) 0.109(10) -0.020(8) 0.007(5) 0.011(5)
C14D 0.092(6) 0.169(11) 0.161(13) -0.050(10) -0.052(8) 0.069(6)
C15D 0.172(11) 0.094(6) 0.126(13) -0.044(7) -0.080(11) 0.055(6)
C16D 0.134(10) 0.066(10) 0.059(9) -0.018(7) -0.007(9) 0.020(8)
O5 0.067(3) 0.064(3) 0.085(4) -0.028(3) 0.016(3) -0.002(2)
C17T 0.060(4) 0.111(7) 0.174(9) -0.060(6) 0.028(5) -0.026(4)
C18T 0.071(4) 0.189(11) 0.142(7) -0.008(7) 0.031(4) -0.006(5)
C19T 0.082(5) 0.293(17) 0.084(5) -0.018(8) 0.031(4) 0.006(8)
C20T 0.090(5) 0.122(6) 0.118(7) -0.075(5) 0.010(5) 0.016(4)
O5D 0.055(4) 0.126(11) 0.066(4) -0.048(6) -0.005(3) 0.006(4)
C17D 0.078(6) 0.154(13) 0.090(6) -0.063(7) -0.014(5) 0.002(7)
C18D 0.085(6) 0.137(10) 0.142(9) -0.002(9) 0.002(6) -0.004(6)
C19D 0.070(5) 0.099(6) 0.109(7) -0.045(6) 0.010(5) 0.006(4)
C20D 0.082(6) 0.145(11) 0.073(5) -0.050(6) 0.003(4) 0.024(6)
N1 0.0464(7) 0.0270(6) 0.0276(6) -0.0034(5) 0.0009(5) -0.0017(5)
C2 0.0389(7) 0.0290(7) 0.0305(7) -0.0012(5) 0.0013(6) -0.0016(6)
N2 0.0443(7) 0.0281(6) 0.0320(6) -0.0006(5) 0.0020(5) -0.0016(5)
C4 0.0624(11) 0.0300(8) 0.0343(8) -0.0064(6) 0.0050(7) -0.0029(7)
C5 0.0655(11) 0.0318(8) 0.0307(7) -0.0065(6) 0.0038(7) -0.0032(7)
C1 0.0396(7) 0.0270(7) 0.0282(7) -0.0012(5) -0.0012(6) -0.0014(5)
B1 0.0596(12) 0.0312(8) 0.0316(8) -0.0052(7) -0.0013(8) -0.0018(7)
B2 0.0409(9) 0.0356(9) 0.0544(11) 0.0012(8) 0.0067(8) 0.0030(7)
B3 0.0542(12) 0.0406(10) 0.0417(10) 0.0073(8) -0.0144(8) -0.0077(8)
B4 0.0596(12) 0.0355(9) 0.0358(9) -0.0014(7) 0.0108(9) -0.0066(8)
B5 0.0394(9) 0.0323(9) 0.0525(11) -0.0016(8) -0.0038(8) -0.0016(7)
B6 0.0577(12) 0.0297(8) 0.0476(11) -0.0027(8) -0.0074(9) -0.0062(8)
B7 0.0629(14) 0.0316(9) 0.0581(13) -0.0039(8) 0.0143(11) 0.0074(9)
B8 0.0484(12) 0.0430(11) 0.0778(17) 0.0136(11) -0.0091(11) 0.0051(9)
B9 0.0772(16) 0.0417(11) 0.0413(10) 0.0103(9) -0.0097(10) -0.0100(10)
B10 0.0542(12) 0.0336(9) 0.0515(12) 0.0004(8) 0.0081(9) -0.0078(8)
B11 0.0590(12) 0.0300(9) 0.0559(12) 0.0061(8) -0.0020(10) -0.0004(8)
C1C 0.0417(8) 0.0273(6) 0.0351(7) 0.0002(6) 0.0017(6) -0.0016(6)
C2C 0.0412(8) 0.0421(9) 0.0433(9) 0.0061(7) 0.0034(7) 0.0021(7)
C3C 0.0484(10) 0.0413(9) 0.0462(10) 0.0092(8) 0.0036(8) 0.0064(7)
C4C 0.0543(10) 0.0324(8) 0.0420(8) 0.0024(7) 0.0048(7) -0.0033(7)
C5C 0.0424(9) 0.0393(8) 0.0501(10) 0.0031(8) 0.0044(8) -0.0058(7)
C6C 0.0406(8) 0.0336(7) 0.0452(9) 0.0013(7) -0.0010(7) -0.0022(6)
C7C 0.0411(10) 0.0844(18) 0.0789(17) 0.0339(15) 0.0090(11) 0.0042(11)
C8C 0.0704(14) 0.0388(10) 0.0584(12) 0.0133(9) 0.0075(11) -0.0071(9)
C9C 0.0425(10) 0.0545(11) 0.0718(14) 0.0113(11) -0.0068(9) 0.0010(9)

loop_
_atom_type_symbol
_atom_type_description
_atom_type_scat_dispersion_real
_atom_type_scat_dispersion_imag
_atom_type_scat_source
C C 0.0033 0.0016 'International Tables Vol C Tables 4.2.6.8 and 6.1.1.4'
H H 0.0000 0.0000 'International Tables Vol C Tables 4.2.6.8 and 6.1.1.4'
Li Li -0.0003 0.0001 'International Tables Vol C Tables 4.2.6.8 and 6.1.1.4'
B B 0.0013 0.0007 'International Tables Vol C Tables 4.2.6.8 and 6.1.1.4'
N N 0.0061 0.0033 'International Tables Vol C Tables 4.2.6.8 and 6.1.1.4'
O O 0.0106 0.0060 'International Tables Vol C Tables 4.2.6.8 and 6.1.1.4'

loop_
_geom_angle_atom_site_label_1
_geom_angle_atom_site_label_2
_geom_angle_atom_site_label_3
_geom_angle
C1S O1S C4S 102.9(9)
O1S C1S C2S 108.4(11)
O1S C1S H1A 110.0
C2S C1S H1A 110.0
O1S C1S H1B 110.0
C2S C1S H1B 110.0
H1A C1S H1B 108.4
C3S C2S C1S 104.8(5)
C3S C2S H2A 110.8
C1S C2S H2A 110.8
C3S C2S H2B 110.8
C1S C2S H2B 110.8
H2A C2S H2B 108.9
C2S C3S C4S 104.7(5)
C2S C3S H3A 110.8
C4S C3S H3A 110.8
C2S C3S H3B 110.8
C4S C3S H3B 110.8
H3A C3S H3B 108.9
O1S C4S C3S 109.6(10)
O1S C4S H4A 109.8
C3S C4S H4A 109.8
O1S C4S H4B 109.8
C3S C4S H4B 109.8
H4A C4S H4B 108.2
O2 Li1 O1 103.5(4)
O1D Li1 O2D 114.2(8)
O2 Li1 C2 117.3(3)
O1 Li1 C2 137.4(3)
O1D Li1 C2 133.9(6)
O2E Li1 C2 118.8(7)
O2D Li1 C2 110.2(4)
C1T O1 C4T 108.1(5)
C1T O1 Li1 118.6(4)
C4T O1 Li1 130.0(6)
O1 C1T C2T 108.0(4)
O1 C1T H1C 110.1
C2T C1T H1C 110.1
O1 C1T H1D 110.1
C2T C1T H1D 110.1
H1C C1T H1D 108.4
C3T C2T C1T 100.4(6)
C3T C2T H2C 111.7
C1T C2T H2C 111.7
C3T C2T H2D 111.7
C1T C2T H2D 111.7
H2C C2T H2D 109.5
C2T C3T C4T 102.1(6)
C2T C3T H3C 111.3
C4T C3T H3C 111.3
C2T C3T H3D 111.3
C4T C3T H3D 111.3
H3C C3T H3D 109.2
O1 C4T C3T 104.2(6)
O1 C4T H4C 110.9
C3T C4T H4C 110.9
O1 C4T H4D 110.9
C3T C4T H4D 110.9
H4C C4T H4D 108.9
C4D O1D C1D 112.4(11)
C4D O1D Li1 124.8(10)
C1D O1D Li1 121.4(8)
O1D C1D C2D 103.5(9)
O1D C1D H1E 111.1
C2D C1D H1E 111.1
O1D C1D H1F 111.1
C2D C1D H1F 111.1
H1E C1D H1F 109.0
C3D C2D C1D 103.7(11)
C3D C2D H2E 111.0
C1D C2D H2E 111.0
C3D C2D H2F 111.0
C1D C2D H2F 111.0
H2E C2D H2F 109.0
C2D C3D C4D 109.4(12)
C2D C3D H3E 109.8
C4D C3D H3E 109.8
C2D C3D H3F 109.8
C4D C3D H3F 109.8
H3E C3D H3F 108.2
O1D C4D C3D 101.7(12)
O1D C4D H4E 111.4
C3D C4D H4E 111.4
O1D C4D H4F 111.4
C3D C4D H4F 111.4
H4E C4D H4F 109.3
C8T O2 C5T 109.9(4)
C8T O2 Li1 122.3(5)
C5T O2 Li1 121.0(5)
O2 C5T C6T 106.5(4)
O2 C5T H5A 110.4
C6T C5T H5A 110.4
O2 C5T H5B 110.4
C6T C5T H5B 110.4
H5A C5T H5B 108.6
C5T C6T C7T 104.5(4)
C5T C6T H6A 110.9
C7T C6T H6A 110.9
C5T C6T H6B 110.9
C7T C6T H6B 110.9
H6A C6T H6B 108.9
C8T C7T C6T 104.3(4)
C8T C7T H7A 110.9
C6T C7T H7A 110.9
C8T C7T H7B 110.9
C6T C7T H7B 110.9
H7A C7T H7B 108.9
O2 C8T C7T 107.6(4)
O2 C8T H8A 110.2
C7T C8T H8A 110.2
O2 C8T H8B 110.2
C7T C8T H8B 110.2
H8A C8T H8B 108.5
C8D O2D C5D 109.9(6)
C8D O2D Li1 119.3(8)
C5D O2D Li1 125.6(8)
O2D C5D C6D 105.0(6)
O2D C5D H5C 110.7
C6D C5D H5C 110.7
O2D C5D H5D 110.7
C6D C5D H5D 110.7
H5C C5D H5D 108.8
C5D C6D C7D 101.7(6)
C5D C6D H6C 111.4
C7D C6D H6C 111.4
C5D C6D H6D 111.4
C7D C6D H6D 111.4
H6C C6D H6D 109.3
C8D C7D C6D 100.3(6)
C8D C7D H7C 111.7
C6D C7D H7C 111.7
C8D C7D H7D 111.7
C6D C7D H7D 111.7
H7C C7D H7D 109.5
O2D C8D C7D 104.8(7)
O2D C8D H8C 110.8
C7D C8D H8C 110.8
O2D C8D H8D 110.8
C7D C8D H8D 110.8
H8C C8D H8D 108.9
C8E O2E C5E 109.5(7)
C8E O2E Li1 131.1(11)
C5E O2E Li1 115.4(12)
O2E C5E C6E 105.0(7)
O2E C5E H5E 110.8
C6E C5E H5E 110.8
O2E C5E H5F 110.8
C6E C5E H5F 110.8
H5E C5E H5F 108.8
C5E C6E C7E 100.5(7)
C5E C6E H6E 111.7
C7E C6E H6E 111.7
C5E C6E H6F 111.7
C7E C6E H6F 111.7
H6E C6E H6F 109.4
C8E C7E C6E 102.1(7)
C8E C7E H7E 111.4
C6E C7E H7E 111.4
C8E C7E H7F 111.4
C6E C7E H7F 111.4
H7E C7E H7F 109.2
O2E C8E C7E 105.8(7)
O2E C8E H8E 110.6
C7E C8E H8E 110.6
O2E C8E H8F 110.6
C7E C8E H8F 110.6
H8E C8E H8F 108.7
O3 Li2 O5 96.8(5)
O4D Li2 O3D 100.6(7)
O4D Li2 O5D 95.5(6)
O3D Li2 O5D 107.6(6)
O3 Li2 O4 101.6(6)
O5 Li2 O4 104.7(5)
O4D Li2 C4 108.5(5)
O3 Li2 C4 126.9(4)
O5 Li2 C4 115.1(3)
O3D Li2 C4 128.7(4)
O5D Li2 C4 110.6(4)
O4 Li2 C4 108.9(4)
C12T O3 C9T 98.9(9)
C12T O3 Li2 127.6(6)
C9T O3 Li2 123.1(6)
O3 C9T C10T 99.7(6)
O3 C9T H9A 111.8
C10T C9T H9A 111.8
O3 C9T H9B 111.8
C10T C9T H9B 111.8
H9A C9T H9B 109.5
C11T C10T C9T 102.8(5)
C11T C10T H10A 111.2
C9T C10T H10A 111.2
C11T C10T H10B 111.2
C9T C10T H10B 111.2
H10A C10T H10B 109.1
C10T C11T C12T 102.7(5)
C10T C11T H11A 111.2
C12T C11T H11A 111.2
C10T C11T H11B 111.2
C12T C11T H11B 111.2
H11A C11T H11B 109.1
O3 C12T C11T 100.6(6)
O3 C12T H12A 111.7
C11T C12T H12A 111.7
O3 C12T H12B 111.7
C11T C12T H12B 111.7
H12A C12T H12B 109.4
C9D O3D C12D 97.3(11)
C9D O3D Li2 125.3(8)
C12D O3D Li2 117.5(7)
O3D C9D C10D 100.4(6)
O3D C9D H9C 111.7
C10D C9D H9C 111.7
O3D C9D H9D 111.7
C10D C9D H9D 111.7
H9C C9D H9D 109.5
C11D C10D C9D 101.3(6)
C11D C10D H10C 111.5
C9D C10D H10C 111.5
C11D C10D H10D 111.5
C9D C10D H10D 111.5
H10C C10D H10D 109.3
C10D C11D C12D 102.7(6)
C10D C11D H11C 111.2
C12D C11D H11C 111.2
C10D C11D H11D 111.2
C12D C11D H11D 111.2
H11C C11D H11D 109.1
O3D C12D C11D 101.7(6)
O3D C12D H12C 111.4
C11D C12D H12C 111.4
O3D C12D H12D 111.4
C11D C12D H12D 111.4
H12C C12D H12D 109.3
C16T O4 C13T 109.6(5)
C16T O4 Li2 109.5(10)
C13T O4 Li2 119.5(12)
O4 C13T C14T 103.1(6)
O4 C13T H13A 111.1
C14T C13T H13A 111.1
O4 C13T H13B 111.1
C14T C13T H13B 111.1
H13A C13T H13B 109.1
C15T C14T C13T 100.2(7)
C15T C14T H14A 111.7
C13T C14T H14A 111.7
C15T C14T H14B 111.7
C13T C14T H14B 111.7
H14A C14T H14B 109.5
C14T C15T C16T 100.6(6)
C14T C15T H15A 111.7
C16T C15T H15A 111.7
C14T C15T H15B 111.7
C16T C15T H15B 111.7
H15A C15T H15B 109.4
O4 C16T C15T 105.2(5)
O4 C16T H16A 110.7
C15T C16T H16A 110.7
O4 C16T H16B 110.7
C15T C16T H16B 110.7
H16A C16T H16B 108.8
C13D O4D C16D 109.7(7)
C13D O4D Li2 113.0(13)
C16D O4D Li2 119.1(14)
O4D C13D C14D 104.2(7)
O4D C13D H13C 110.9
C14D C13D H13C 110.9
O4D C13D H13D 110.9
C14D C13D H13D 110.9
H13C C13D H13D 108.9
C13D C14D C15D 99.7(7)
C13D C14D H14C 111.8
C15D C14D H14C 111.8
C13D C14D H14D 111.8
C15D C14D H14D 111.8
H14C C14D H14D 109.6
C14D C15D C16D 99.0(7)
C14D C15D H15C 112.0
C16D C15D H15C 112.0
C14D C15D H15D 112.0
C16D C15D H15D 112.0
H15C C15D H15D 109.6
O4D C16D C15D 103.4(6)
O4D C16D H16C 111.1
C15D C16D H16C 111.1
O4D C16D H16D 111.1
C15D C16D H16D 111.1
H16C C16D H16D 109.0
C17T O5 C20T 112.5(5)
C17T O5 Li2 115.6(5)
C20T O5 Li2 130.5(6)
O5 C17T C18T 105.4(5)
O5 C17T H17A 110.7
C18T C17T H17A 110.7
O5 C17T H17B 110.7
C18T C17T H17B 110.7
H17A C17T H17B 108.8
C17T C18T C19T 101.0(5)
C17T C18T H18A 111.6
C19T C18T H18A 111.6
C17T C18T H18B 111.6
C19T C18T H18B 111.6
H18A C18T H18B 109.4
C18T C19T C20T 101.2(5)
C18T C19T H19A 111.5
C20T C19T H19A 111.5
C18T C19T H19B 111.5
C20T C19T H19B 111.5
H19A C19T H19B 109.4
O5 C20T C19T 101.4(6)
O5 C20T H20A 111.5
C19T C20T H20A 111.5
O5 C20T H20B 111.5
C19T C20T H20B 111.5
H20A C20T H20B 109.3
C20D O5D C17D 106.5(7)
C20D O5D Li2 129.8(7)
C17D O5D Li2 123.2(8)
O5D C17D C18D 105.2(7)
O5D C17D H17C 110.7
C18D C17D H17C 110.7
O5D C17D H17D 110.7
C18D C17D H17D 110.7
H17C C17D H17D 108.8
C19D C18D C17D 100.7(5)
C19D C18D H18C 111.6
C17D C18D H18C 111.6
C19D C18D H18D 111.6
C17D C18D H18D 111.6
H18C C18D H18D 109.4
C20D C19D C18D 105.0(5)
C20D C19D H19C 110.8
C18D C19D H19C 110.8
C20D C19D H19D 110.8
C18D C19D H19D 110.8
H19C C19D H19D 108.8
O5D C20D C19D 108.3(6)
O5D C20D H20C 110.0
C19D C20D H20C 110.0
O5D C20D H20D 110.0
C19D C20D H20D 110.0
H20C C20D H20D 108.4
C2 N1 C5 110.85(14)
C2 N1 C1 123.85(14)
C5 N1 C1 125.01(14)
N2 C2 N1 101.70(14)
N2 C2 Li1 131.03(17)
N1 C2 Li1 127.09(16)
C2 N2 C4 116.79(15)
C2 N2 C1C 121.00(14)
C4 N2 C1C 122.13(15)
C5 C4 N2 99.99(15)
C5 C4 Li2 126.70(18)
N2 C4 Li2 133.09(18)
C4 C5 N1 110.66(16)
C4 C5 H5G 124.7
N1 C5 H5G 124.7
N1 C1 B4 118.47(13)
N1 C1 B3 116.62(14)
B4 C1 B3 62.55(14)
N1 C1 B1 119.90(13)
B4 C1 B1 113.01(13)
B3 C1 B1 113.20(14)
N1 C1 B5 120.42(14)
B4 C1 B5 62.07(13)
B3 C1 B5 113.49(14)
B1 C1 B5 61.89(12)
N1 C1 B2 117.31(14)
B4 C1 B2 113.74(15)
B3 C1 B2 62.38(14)
B1 C1 B2 61.97(12)
B5 C1 B2 113.16(14)
C1 B1 B7 105.62(15)
C1 B1 B5 59.21(11)
B7 B1 B5 108.39(15)
C1 B1 B2 59.28(11)
B7 B1 B2 60.06(14)
B5 B1 B2 108.75(15)
C1 B1 B6 105.46(14)
B7 B1 B6 60.03(14)
B5 B1 B6 60.05(13)
B2 B1 B6 108.22(15)
C1 B1 H1 124.0
B7 B1 H1 122.1
B5 B1 H1 121.1
B2 B1 H1 121.2
B6 B1 H1 122.3
C1 B2 B7 105.03(15)
C1 B2 B8 105.01(16)
B7 B2 B8 60.22(15)
C1 B2 B1 58.75(11)
B7 B2 B1 59.82(14)
B8 B2 B1 107.88(16)
C1 B2 B3 58.41(12)
B7 B2 B3 107.86(16)
B8 B2 B3 60.00(15)
B1 B2 B3 107.33(15)
C1 B2 H2 124.5
B7 B2 H2 122.2
B8 B2 H2 122.2
B1 B2 H2 121.8
B3 B2 H2 121.9
C1 B3 B9 105.36(15)
C1 B3 B8 105.45(16)
B9 B3 B8 60.36(16)
C1 B3 B4 58.69(12)
B9 B3 B4 60.05(14)
B8 B3 B4 108.23(16)
C1 B3 B2 59.21(11)
B9 B3 B2 108.13(17)
B8 B3 B2 59.76(15)
B4 B3 B2 108.02(15)
C1 B3 H3 124.2
B9 B3 H3 122.1
B8 B3 H3 122.1
B4 B3 H3 121.5
B2 B3 H3 121.5
C1 B4 B5 59.30(11)
C1 B4 B10 105.58(14)
B5 B4 B10 60.01(13)
C1 B4 B9 105.23(16)
B5 B4 B9 108.18(15)
B10 B4 B9 60.16(14)
C1 B4 B3 58.76(11)
B5 B4 B3 108.15(14)
B10 B4 B3 107.99(16)
B9 B4 B3 59.82(14)
C1 B4 H4 124.1
B5 B4 H4 121.3
B10 B4 H4 122.1
B9 B4 H4 122.3
B3 B4 H4 121.6
C1 B5 B1 58.89(11)
C1 B5 B4 58.63(11)
B1 B5 B4 107.75(15)
C1 B5 B10 105.12(15)
B1 B5 B10 107.90(15)
B4 B5 B10 60.07(13)
C1 B5 B6 105.26(15)
B1 B5 B6 60.10(13)
B4 B5 B6 107.85(16)
B10 B5 B6 59.82(13)
C1 B5 H5 124.4
B1 B5 H5 121.6
B4 B5 H5 121.7
B10 B5 H5 122.3
B6 B5 H5 122.3
B10 B6 B7 108.45(17)
B10 B6 B5 60.07(13)
B7 B6 B5 108.06(14)
B10 B6 B11 60.20(14)
B7 B6 B11 60.33(15)
B5 B6 B11 108.25(16)
B10 B6 B1 107.89(14)
B7 B6 B1 59.82(13)
B5 B6 B1 59.85(12)
B11 B6 B1 107.98(16)
B10 B6 H6 121.5
B7 B6 H6 121.5
B5 B6 H6 121.7
B11 B6 H6 121.5
B1 B6 H6 122.0
B1 B7 B6 60.15(13)
B1 B7 B2 60.12(12)
B6 B7 B2 108.36(15)
B1 B7 B8 107.86(15)
B6 B7 B8 108.01(17)
B2 B7 B8 59.90(14)
B1 B7 B11 107.89(16)
B6 B7 B11 59.87(14)
B2 B7 B11 108.05(17)
B8 B7 B11 60.03(15)
B1 B7 H7 121.7
B6 B7 H7 121.6
B2 B7 H7 121.6
B8 B7 H7 121.8
B11 B7 H7 121.8
B2 B8 B3 60.25(13)
B2 B8 B7 59.88(14)
B3 B8 B7 107.80(16)
B2 B8 B11 108.08(18)
B3 B8 B11 107.59(18)
B7 B8 B11 60.08(15)
B2 B8 B9 107.99(17)
B3 B8 B9 59.68(15)
B7 B8 B9 107.69(18)
B11 B8 B9 59.75(15)
B2 B8 H8 121.5
B3 B8 H8 121.9
B7 B8 H8 121.8
B11 B8 H8 121.8
B9 B8 H8 122.0
B3 B9 B11 108.03(18)
B3 B9 B4 60.13(14)
B11 B9 B4 107.88(17)
B3 B9 B10 107.99(16)
B11 B9 B10 59.95(14)
B4 B9 B10 59.85(14)
B3 B9 B8 59.95(15)
B11 B9 B8 60.03(16)
B4 B9 B8 107.97(16)
B10 B9 B8 107.92(18)
B3 B9 H9 121.7
B11 B9 H9 121.7
B4 B9 H9 121.8
B10 B9 H9 121.8
B8 B9 H9 121.7
B6 B10 B5 60.11(13)
B6 B10 B4 107.95(15)
B5 B10 B4 59.92(12)
B6 B10 B11 60.05(14)
B5 B10 B11 108.16(16)
B4 B10 B11 107.97(17)
B6 B10 B9 107.93(17)
B5 B10 B9 107.97(15)
B4 B10 B9 59.99(14)
B11 B10 B9 59.93(15)
B6 B10 H10 121.7
B5 B10 H10 121.6
B4 B10 H10 121.8
B11 B10 H10 121.7
B9 B10 H10 121.8
B6 B11 B9 107.84(16)
B6 B11 B10 59.75(14)
B9 B11 B10 60.12(16)
B6 B11 B8 107.84(16)
B9 B11 B8 60.22(17)
B10 B11 B8 108.20(17)
B6 B11 B7 59.80(15)
B9 B11 B7 107.92(16)
B10 B11 B7 107.66(16)
B8 B11 B7 59.89(16)
B6 B11 H11 122.0
B9 B11 H11 121.6
B10 B11 H11 121.8
B8 B11 H11 121.6
B7 B11 H11 122.0
C6C C1C C2C 121.26(16)
C6C C1C N2 119.57(16)
C2C C1C N2 119.15(16)
C3C C2C C1C 118.07(18)
C3C C2C C7C 121.24(19)
C1C C2C C7C 120.69(18)
C4C C3C C2C 122.23(19)
C4C C3C H3G 118.9
C2C C3C H3G 118.9
C3C C4C C5C 118.29(18)
C3C C4C C8C 121.0(2)
C5C C4C C8C 120.72(19)
C4C C5C C6C 121.67(18)
C4C C5C H5H 119.2
C6C C5C H5H 119.2
C1C C6C C5C 118.46(17)
C1C C6C C9C 120.62(17)
C5C C6C C9C 120.90(18)
C2C C7C H7G 109.5
C2C C7C H7H 109.5
H7G C7C H7H 109.5
C2C C7C H7I 109.5
H7G C7C H7I 109.5
H7H C7C H7I 109.5
C4C C8C H8G 109.5
C4C C8C H8H 109.5
H8G C8C H8H 109.5
C4C C8C H8I 109.5
H8G C8C H8I 109.5
H8H C8C H8I 109.5
C6C C9C H9E 109.5
C6C C9C H9F 109.5
H9E C9C H9F 109.5
C6C C9C H9G 109.5
H9E C9C H9G 109.5
H9F C9C H9G 109.5

loop_
_geom_bond_atom_site_label_1
_geom_bond_atom_site_label_2
_geom_bond_distance
O1S C1S 1.438(7)
O1S C4S 1.447(7)
C1S C2S 1.520(7)
C1S H1A 0.9900
C1S H1B 0.9900
C2S C3S 1.481(7)
C2S H2A 0.9900
C2S H2B 0.9900
C3S C4S 1.510(7)
C3S H3A 0.9900
C3S H3B 0.9900
C4S H4A 0.9900
C4S H4B 0.9900
Li1 O2 1.920(6)
Li1 O1 1.920(6)
Li1 O1D 1.922(10)
Li1 O2E 1.923(10)
Li1 O2D 1.928(9)
Li1 C2 2.079(4)
O1 C1T 1.441(5)
O1 C4T 1.444(5)
C1T C2T 1.522(6)
C1T H1C 0.9900
C1T H1D 0.9900
C2T C3T 1.512(5)
C2T H2C 0.9900
C2T H2D 0.9900
C3T C4T 1.528(5)
C3T H3C 0.9900
C3T H3D 0.9900
C4T H4C 0.9900
C4T H4D 0.9900
O1D C4D 1.442(7)
O1D C1D 1.442(6)
C1D C2D 1.532(7)
C1D H1E 0.9900
C1D H1F 0.9900
C2D C3D 1.519(7)
C2D H2E 0.9900
C2D H2F 0.9900
C3D C4D 1.524(7)
C3D H3E 0.9900
C3D H3F 0.9900
C4D H4E 0.9900
C4D H4F 0.9900
O2 C8T 1.429(6)
O2 C5T 1.443(6)
C5T C6T 1.491(6)
C5T H5A 0.9900
C5T H5B 0.9900
C6T C7T 1.515(6)
C6T H6A 0.9900
C6T H6B 0.9900
C7T C8T 1.493(6)
C7T H7A 0.9900
C7T H7B 0.9900
C8T H8A 0.9900
C8T H8B 0.9900
O2D C8D 1.440(7)
O2D C5D 1.444(7)
C5D C6D 1.517(7)
C5D H5C 0.9900
C5D H5D 0.9900
C6D C7D 1.527(7)
C6D H6C 0.9900
C6D H6D 0.9900
C7D C8D 1.524(7)
C7D H7C 0.9900
C7D H7D 0.9900
C8D H8C 0.9900
C8D H8D 0.9900
O2E C8E 1.440(7)
O2E C5E 1.441(7)
C5E C6E 1.520(7)
C5E H5E 0.9900
C5E H5F 0.9900
C6E C7E 1.528(7)
C6E H6E 0.9900
C6E H6F 0.9900
C7E C8E 1.515(7)
C7E H7E 0.9900
C7E H7F 0.9900
C8E H8E 0.9900
C8E H8F 0.9900
Li2 O4D 1.945(17)
Li2 O3 1.948(7)
Li2 O5 1.948(6)
Li2 O3D 1.990(7)
Li2 O5D 2.009(8)
Li2 O4 2.048(14)
Li2 C4 2.133(4)
O3 C12T 1.432(6)
O3 C9T 1.462(6)
C9T C10T 1.535(7)
C9T H9A 0.9900
C9T H9B 0.9900
C10T C11T 1.519(7)
C10T H10A 0.9900
C10T H10B 0.9900
C11T C12T 1.538(7)
C11T H11A 0.9900
C11T H11B 0.9900
C12T H12A 0.9900
C12T H12B 0.9900
O3D C9D 1.427(6)
O3D C12D 1.453(7)
C9D C10D 1.538(7)
C9D H9C 0.9900
C9D H9D 0.9900
C10D C11D 1.522(7)
C10D H10C 0.9900
C10D H10D 0.9900
C11D C12D 1.530(7)
C11D H11C 0.9900
C11D H11D 0.9900
C12D H12C 0.9900
C12D H12D 0.9900
O4 C16T 1.438(6)
O4 C13T 1.443(6)
C13T C14T 1.522(7)
C13T H13A 0.9900
C13T H13B 0.9900
C14T C15T 1.518(7)
C14T H14A 0.9900
C14T H14B 0.9900
C15T C16T 1.521(6)
C15T H15A 0.9900
C15T H15B 0.9900
C16T H16A 0.9900
C16T H16B 0.9900
O4D C13D 1.441(7)
O4D C16D 1.443(7)
C13D C14D 1.523(7)
C13D H13C 0.9900
C13D H13D 0.9900
C14D C15D 1.525(7)
C14D H14C 0.9900
C14D H14D 0.9900
C15D C16D 1.532(7)
C15D H15C 0.9900
C15D H15D 0.9900
C16D H16C 0.9900
C16D H16D 0.9900
O5 C17T 1.408(8)
O5 C20T 1.426(7)
C17T C18T 1.507(6)
C17T H17A 0.9900
C17T H17B 0.9900
C18T C19T 1.521(7)
C18T H18A 0.9900
C18T H18B 0.9900
C19T C20T 1.538(7)
C19T H19A 0.9900
C19T H19B 0.9900
C20T H20A 0.9900
C20T H20B 0.9900
O5D C20D 1.406(8)
O5D C17D 1.413(9)
C17D C18D 1.531(7)
C17D H17C 0.9900
C17D H17D 0.9900
C18D C19D 1.507(7)
C18D H18C 0.9900
C18D H18D 0.9900
C19D C20D 1.505(6)
C19D H19C 0.9900
C19D H19D 0.9900
C20D H20C 0.9900
C20D H20D 0.9900
N1 C2 1.364(2)
N1 C5 1.407(2)
N1 C1 1.446(2)
C2 N2 1.363(2)
N2 C4 1.426(2)
N2 C1C 1.432(2)
C4 C5 1.369(3)
C5 H5G 0.9500
C1 B4 1.709(3)
C1 B3 1.710(3)
C1 B1 1.715(2)
C1 B5 1.721(3)
C1 B2 1.724(3)
B1 B7 1.765(3)
B1 B5 1.767(3)
B1 B2 1.771(3)
B1 B6 1.771(3)
B1 H1 1.1200
B2 B7 1.770(3)
B2 B8 1.770(4)
B2 B3 1.779(3)
B2 H2 1.1200
B3 B9 1.769(3)
B3 B8 1.774(4)
B3 B4 1.775(4)
B3 H3 1.1200
B4 B5 1.768(3)
B4 B10 1.771(3)
B4 B9 1.773(4)
B4 H4 1.1200
B5 B10 1.770(3)
B5 B6 1.770(3)
B5 H5 1.1200
B6 B10 1.765(3)
B6 B7 1.769(4)
B6 B11 1.771(3)
B6 H6 1.1200
B7 B8 1.775(4)
B7 B11 1.779(4)
B7 H7 1.1200
B8 B11 1.778(4)
B8 B9 1.781(4)
B8 H8 1.1200
B9 B11 1.773(4)
B9 B10 1.776(4)
B9 H9 1.1200
B10 B11 1.773(3)
B10 H10 1.1200
B11 H11 1.1200
C1C C6C 1.395(2)
C1C C2C 1.398(3)
C2C C3C 1.396(3)
C2C C7C 1.511(3)
C3C C4C 1.383(3)
C3C H3G 0.9500
C4C C5C 1.390(3)
C4C C8C 1.510(3)
C5C C6C 1.397(3)
C5C H5H 0.9500
C6C C9C 1.509(3)
C7C H7G 0.9800
C7C H7H 0.9800
C7C H7I 0.9800
C8C H8G 0.9800
C8C H8H 0.9800
C8C H8I 0.9800
C9C H9E 0.9800
C9C H9F 0.9800
C9C H9G 0.9800

loop_
_geom_torsion_atom_site_label_1
_geom_torsion_atom_site_label_2
_geom_torsion_atom_site_label_3
_geom_torsion_atom_site_label_4
_geom_torsion
C4S O1S C1S C2S -31(2)
O1S C1S C2S C3S 22.5(19)
C1S C2S C3S C4S -4.2(17)
C1S O1S C4S C3S 29(3)
C2S C3S C4S O1S -15(2)
C4T O1 C1T C2T -4.1(11)
Li1 O1 C1T C2T 157.6(9)
O1 C1T C2T C3T 27.9(11)
C1T C2T C3T C4T -39.5(11)
C1T O1 C4T C3T -21.4(12)
Li1 O1 C4T C3T 179.7(9)
C2T C3T C4T O1 38.7(12)
C4D O1D C1D C2D 32(2)
Li1 O1D C1D C2D -160.3(18)
O1D C1D C2D C3D -23(3)
C1D C2D C3D C4D 8(3)
C1D O1D C4D C3D -27(3)
Li1 O1D C4D C3D 166(2)
C2D C3D C4D O1D 10(3)
C8T O2 C5T C6T 13.1(12)
Li1 O2 C5T C6T 164.9(8)
O2 C5T C6T C7T -24.5(12)
C5T C6T C7T C8T 26.4(12)
C5T O2 C8T C7T 4.0(12)
Li1 O2 C8T C7T -147.3(7)
C6T C7T C8T O2 -19.0(11)
C8D O2D C5D C6D -10(2)
Li1 O2D C5D C6D -164.3(15)
O2D C5D C6D C7D 32.8(19)
C5D C6D C7D C8D -41.7(16)
C5D O2D C8D C7D -17(2)
Li1 O2D C8D C7D 139.2(14)
C6D C7D C8D O2D 36.4(17)
C8E O2E C5E C6E -19(2)
Li1 O2E C5E C6E 140.8(17)
O2E C5E C6E C7E 37(2)
C5E C6E C7E C8E -40.1(18)
C5E O2E C8E C7E -7(3)
Li1 O2E C8E C7E -162.8(18)
C6E C7E C8E O2E 30(2)
C12T O3 C9T C10T -56.4(15)
Li2 O3 C9T C10T 156.4(12)
O3 C9T C10T C11T 33.9(17)
C9T C10T C11T C12T -0.8(16)
C9T O3 C12T C11T 56.1(13)
Li2 O3 C12T C11T -158.9(11)
C10T C11T C12T O3 -33.5(14)
C12D O3D C9D C10D -58.7(15)
Li2 O3D C9D C10D 169.9(11)
O3D C9D C10D C11D 39.6(16)
C9D C10D C11D C12D -5.8(16)
C9D O3D C12D C11D 54.9(17)
Li2 O3D C12D C11D -168.8(12)
C10D C11D C12D O3D -29.1(18)
C16T O4 C13T C14T -21.7(17)
Li2 O4 C13T C14T 105.8(12)
O4 C13T C14T C15T 41.2(15)
C13T C14T C15T C16T -44.5(14)
C13T O4 C16T C15T -6.9(17)
Li2 O4 C16T C15T -139.8(10)
C14T C15T C16T O4 32.5(15)
C16D O4D C13D C14D 13(2)
Li2 O4D C13D C14D 148.0(13)
O4D C13D C14D C15D -37.9(18)
C13D C14D C15D C16D 47.4(15)
C13D O4D C16D C15D 18(2)
Li2 O4D C16D C15D -114.2(13)
C14D C15D C16D O4D -40.9(17)
C20T O5 C17T C18T -5.0(14)
Li2 O5 C17T C18T -173.1(9)
O5 C17T C18T C19T 29.5(13)
C17T C18T C19T C20T -41.4(13)
C17T O5 C20T C19T -21.4(14)
Li2 O5 C20T C19T 144.4(11)
C18T C19T C20T O5 38.6(12)
C20D O5D C17D C18D -36.8(17)
Li2 O5D C17D C18D 135.7(12)
O5D C17D C18D C19D 36.7(15)
C17D C18D C19D C20D -22.9(15)
C17D O5D C20D C19D 21.6(19)
Li2 O5D C20D C19D -150.2(14)
C18D C19D C20D O5D 2.3(18)
C5 N1 C2 N2 0.68(19)
C1 N1 C2 N2 174.83(15)
C5 N1 C2 Li1 176.15(18)
C1 N1 C2 Li1 -9.7(3)
N1 C2 N2 C4 -0.7(2)
Li1 C2 N2 C4 -175.91(19)
N1 C2 N2 C1C -177.54(15)
Li1 C2 N2 C1C 7.3(3)
C2 N2 C4 C5 0.4(2)
C1C N2 C4 C5 177.23(17)
C2 N2 C4 Li2 -174.3(2)
C1C N2 C4 Li2 2.5(3)
N2 C4 C5 N1 0.0(2)
Li2 C4 C5 N1 175.3(2)
C2 N1 C5 C4 -0.5(2)
C1 N1 C5 C4 -174.55(17)
C2 N1 C1 B4 165.39(16)
C5 N1 C1 B4 -21.3(3)
C2 N1 C1 B3 -122.95(18)
C5 N1 C1 B3 50.4(2)
C2 N1 C1 B1 19.8(2)
C5 N1 C1 B1 -166.84(17)
C2 N1 C1 B5 92.8(2)
C5 N1 C1 B5 -93.9(2)
C2 N1 C1 B2 -51.9(2)
C5 N1 C1 B2 121.41(19)
N1 C1 B1 B7 -146.80(16)
B4 C1 B1 B7 65.9(2)
B3 C1 B1 B7 -2.8(2)
B5 C1 B1 B7 102.40(17)
B2 C1 B1 B7 -39.73(15)
N1 C1 B1 B5 110.80(17)
B4 C1 B1 B5 -36.50(16)
B3 C1 B1 B5 -105.23(16)
B2 C1 B1 B5 -142.14(15)
N1 C1 B1 B2 -107.06(17)
B4 C1 B1 B2 105.63(17)
B3 C1 B1 B2 36.91(15)
B5 C1 B1 B2 142.14(15)
N1 C1 B1 B6 150.64(16)
B4 C1 B1 B6 3.3(2)
B3 C1 B1 B6 -65.39(19)
B5 C1 B1 B6 39.84(15)
B2 C1 B1 B6 -102.29(17)
N1 C1 B2 B7 150.63(15)
B4 C1 B2 B7 -65.0(2)
B3 C1 B2 B7 -101.98(17)
B1 C1 B2 B7 39.49(15)
B5 C1 B2 B7 3.4(2)
N1 C1 B2 B8 -146.79(16)
B4 C1 B2 B8 -2.4(2)
B3 C1 B2 B8 -39.40(16)
B1 C1 B2 B8 102.07(18)
B5 C1 B2 B8 66.0(2)
N1 C1 B2 B1 111.14(16)
B4 C1 B2 B1 -104.46(16)
B3 C1 B2 B1 -141.47(15)
B5 C1 B2 B1 -36.07(15)
N1 C1 B2 B3 -107.39(16)
B4 C1 B2 B3 37.02(15)
B1 C1 B2 B3 141.47(15)
B5 C1 B2 B3 105.40(16)
B7 B1 B2 C1 134.73(16)
B5 B1 B2 C1 33.84(13)
B6 B1 B2 C1 97.52(15)
C1 B1 B2 B7 -134.73(16)
B5 B1 B2 B7 -100.89(17)
B6 B1 B2 B7 -37.21(16)
C1 B1 B2 B8 -97.04(18)
B7 B1 B2 B8 37.69(17)
B5 B1 B2 B8 -63.2(2)
B6 B1 B2 B8 0.5(2)
C1 B1 B2 B3 -33.77(13)
B7 B1 B2 B3 100.96(17)
B5 B1 B2 B3 0.1(2)
B6 B1 B2 B3 63.75(18)
N1 C1 B3 B9 -149.28(17)
B4 C1 B3 B9 -39.37(16)
B1 C1 B3 B9 65.5(2)
B5 C1 B3 B9 -2.6(2)
B2 C1 B3 B9 102.24(19)
N1 C1 B3 B8 147.86(16)
B4 C1 B3 B8 -102.23(17)
B1 C1 B3 B8 2.6(2)
B5 C1 B3 B8 -65.5(2)
B2 C1 B3 B8 39.38(16)
N1 C1 B3 B4 -109.91(16)
B1 C1 B3 B4 104.87(15)
B5 C1 B3 B4 36.74(15)
B2 C1 B3 B4 141.61(15)
N1 C1 B3 B2 108.48(16)
B4 C1 B3 B2 -141.61(15)
B1 C1 B3 B2 -36.74(15)
B5 C1 B3 B2 -104.87(16)
B7 B2 B3 C1 96.99(16)
B8 B2 B3 C1 134.94(16)
B1 B2 B3 C1 33.91(13)
C1 B2 B3 B9 -97.43(18)
B7 B2 B3 B9 -0.4(2)
B8 B2 B3 B9 37.50(17)
B1 B2 B3 B9 -63.5(2)
C1 B2 B3 B8 -134.94(16)
B7 B2 B3 B8 -37.94(17)
B1 B2 B3 B8 -101.02(17)
C1 B2 B3 B4 -33.91(13)
B7 B2 B3 B4 63.08(19)
B8 B2 B3 B4 101.02(17)
B1 B2 B3 B4 0.00(19)
N1 C1 B4 B5 -111.37(16)
B3 C1 B4 B5 141.61(15)
B1 C1 B4 B5 36.44(15)
B2 C1 B4 B5 104.66(16)
N1 C1 B4 B10 -151.10(16)
B3 C1 B4 B10 101.88(18)
B1 C1 B4 B10 -3.3(2)
B5 C1 B4 B10 -39.73(15)
B2 C1 B4 B10 64.9(2)
N1 C1 B4 B9 146.25(16)
B3 C1 B4 B9 39.23(15)
B1 C1 B4 B9 -65.94(19)
B5 C1 B4 B9 -102.38(16)
B2 C1 B4 B9 2.3(2)
N1 C1 B4 B3 107.02(17)
B1 C1 B4 B3 -105.17(16)
B5 C1 B4 B3 -141.61(15)
B2 C1 B4 B3 -36.95(15)
B9 B3 B4 C1 135.09(16)
B8 B3 B4 C1 97.35(17)
B2 B3 B4 C1 34.12(13)
C1 B3 B4 B5 -34.19(13)
B9 B3 B4 B5 100.90(17)
B8 B3 B4 B5 63.16(19)
B2 B3 B4 B5 -0.07(19)
C1 B3 B4 B10 -97.66(16)
B9 B3 B4 B10 37.43(16)
B8 B3 B4 B10 -0.3(2)
B2 B3 B4 B10 -63.54(19)
C1 B3 B4 B9 -135.09(16)
B8 B3 B4 B9 -37.75(17)
B2 B3 B4 B9 -100.97(18)
N1 C1 B5 B1 -109.98(16)
B4 C1 B5 B1 141.70(15)
B3 C1 B5 B1 104.77(16)
B2 C1 B5 B1 36.10(15)
N1 C1 B5 B4 108.32(16)
B3 C1 B5 B4 -36.93(16)
B1 C1 B5 B4 -141.70(15)
B2 C1 B5 B4 -105.60(16)
N1 C1 B5 B10 147.97(15)
B4 C1 B5 B10 39.65(15)
B3 C1 B5 B10 2.7(2)
B1 C1 B5 B10 -102.05(16)
B2 C1 B5 B10 -65.95(19)
N1 C1 B5 B6 -149.80(15)
B4 C1 B5 B6 101.88(17)
B3 C1 B5 B6 64.94(19)
B1 C1 B5 B6 -39.82(14)
B2 C1 B5 B6 -3.7(2)
B7 B1 B5 C1 -97.59(16)
B2 B1 B5 C1 -33.86(13)
B6 B1 B5 C1 -134.54(15)
C1 B1 B5 B4 33.75(13)
B7 B1 B5 B4 -63.84(19)
B2 B1 B5 B4 -0.11(19)
B6 B1 B5 B4 -100.79(16)
C1 B1 B5 B10 97.19(16)
B7 B1 B5 B10 -0.4(2)
B2 B1 B5 B10 63.33(18)
B6 B1 B5 B10 -37.35(15)
C1 B1 B5 B6 134.54(15)
B7 B1 B5 B6 36.95(16)
B2 B1 B5 B6 100.68(17)
B10 B4 B5 C1 134.70(16)
B9 B4 B5 C1 97.28(17)
B3 B4 B5 C1 33.97(13)
C1 B4 B5 B1 -33.86(13)
B10 B4 B5 B1 100.84(16)
B9 B4 B5 B1 63.42(19)
B3 B4 B5 B1 0.11(19)
C1 B4 B5 B10 -134.70(16)
B9 B4 B5 B10 -37.42(16)
B3 B4 B5 B10 -100.73(17)
C1 B4 B5 B6 -97.32(16)
B10 B4 B5 B6 37.37(16)
B9 B4 B5 B6 0.0(2)
B3 B4 B5 B6 -63.36(18)
C1 B5 B6 B10 -98.86(16)
B1 B5 B6 B10 -138.10(16)
B4 B5 B6 B10 -37.48(16)
C1 B5 B6 B7 2.5(2)
B1 B5 B6 B7 -36.78(16)
B4 B5 B6 B7 63.8(2)
B10 B5 B6 B7 101.32(18)
C1 B5 B6 B11 -61.4(2)
B1 B5 B6 B11 -100.63(18)
B4 B5 B6 B11 0.0(2)
B10 B5 B6 B11 37.47(16)
C1 B5 B6 B1 39.24(14)
B4 B5 B6 B1 100.62(16)
B10 B5 B6 B1 138.10(16)
C1 B1 B6 B10 -2.0(2)
B7 B1 B6 B10 -101.36(18)
B5 B1 B6 B10 37.46(16)
B2 B1 B6 B10 -64.1(2)
C1 B1 B6 B7 99.38(17)
B5 B1 B6 B7 138.82(17)
B2 B1 B6 B7 37.22(16)
C1 B1 B6 B5 -39.44(14)
B7 B1 B6 B5 -138.82(17)
B2 B1 B6 B5 -101.60(16)
C1 B1 B6 B11 61.6(2)
B7 B1 B6 B11 -37.73(17)
B5 B1 B6 B11 101.08(18)
B2 B1 B6 B11 -0.5(2)
C1 B1 B7 B6 -99.11(16)
B5 B1 B7 B6 -36.96(15)
B2 B1 B7 B6 -138.46(17)
C1 B1 B7 B2 39.36(14)
B5 B1 B7 B2 101.51(16)
B6 B1 B7 B2 138.46(17)
C1 B1 B7 B8 1.8(2)
B5 B1 B7 B8 64.0(2)
B2 B1 B7 B8 -37.54(17)
B6 B1 B7 B8 100.92(19)
C1 B1 B7 B11 -61.6(2)
B5 B1 B7 B11 0.6(2)
B2 B1 B7 B11 -100.96(19)
B6 B1 B7 B11 37.51(16)
B10 B6 B7 B1 100.40(16)
B5 B6 B7 B1 36.79(15)
B11 B6 B7 B1 137.94(17)
B10 B6 B7 B2 63.1(2)
B5 B6 B7 B2 -0.5(2)
B11 B6 B7 B2 100.65(19)
B1 B6 B7 B2 -37.29(15)
B10 B6 B7 B8 -0.3(2)
B5 B6 B7 B8 -63.9(2)
B11 B6 B7 B8 37.26(15)
B1 B6 B7 B8 -100.68(16)
B10 B6 B7 B11 -37.54(15)
B5 B6 B7 B11 -101.15(18)
B1 B6 B7 B11 -137.94(17)
C1 B2 B7 B1 -38.97(14)
B8 B2 B7 B1 -137.91(18)
B3 B2 B7 B1 -100.06(16)
C1 B2 B7 B6 -1.7(2)
B8 B2 B7 B6 -100.61(19)
B1 B2 B7 B6 37.30(16)
B3 B2 B7 B6 -62.8(2)
C1 B2 B7 B8 98.93(18)
B1 B2 B7 B8 137.91(18)
B3 B2 B7 B8 37.84(17)
C1 B2 B7 B11 61.7(2)
B8 B2 B7 B11 -37.23(18)
B1 B2 B7 B11 100.68(18)
B3 B2 B7 B11 0.6(2)
C1 B2 B8 B3 38.63(15)
B7 B2 B8 B3 137.60(18)
B1 B2 B8 B3 100.09(17)
C1 B2 B8 B7 -98.97(17)
B1 B2 B8 B7 -37.51(16)
B3 B2 B8 B7 -137.60(18)
C1 B2 B8 B11 -61.7(2)
B7 B2 B8 B11 37.25(18)
B1 B2 B8 B11 -0.3(2)
B3 B2 B8 B11 -100.3(2)
C1 B2 B8 B9 1.5(2)
B7 B2 B8 B9 100.43(19)
B1 B2 B8 B9 62.9(2)
B3 B2 B8 B9 -37.17(17)
C1 B3 B8 B2 -39.12(14)
B9 B3 B8 B2 -138.27(18)
B4 B3 B8 B2 -100.66(16)
C1 B3 B8 B7 -1.3(2)
B9 B3 B8 B7 -100.49(19)
B4 B3 B8 B7 -62.9(2)
B2 B3 B8 B7 37.78(17)
C1 B3 B8 B11 62.1(2)
B9 B3 B8 B11 -37.10(17)
B4 B3 B8 B11 0.5(2)
B2 B3 B8 B11 101.2(2)
C1 B3 B8 B9 99.15(18)
B4 B3 B8 B9 37.61(16)
B2 B3 B8 B9 138.27(18)
B1 B7 B8 B2 37.64(16)
B6 B7 B8 B2 101.21(16)
B11 B7 B8 B2 138.40(18)
B1 B7 B8 B3 -0.3(2)
B6 B7 B8 B3 63.3(2)
B2 B7 B8 B3 -37.94(16)
B11 B7 B8 B3 100.5(2)
B1 B7 B8 B11 -100.76(18)
B6 B7 B8 B11 -37.19(15)
B2 B7 B8 B11 -138.40(18)
B1 B7 B8 B9 -63.3(2)
B6 B7 B8 B9 0.3(2)
B2 B7 B8 B9 -100.93(18)
B11 B7 B8 B9 37.46(16)
C1 B3 B9 B11 -62.0(2)
B8 B3 B9 B11 37.33(18)
B4 B3 B9 B11 -100.69(19)
B2 B3 B9 B11 0.1(2)
C1 B3 B9 B4 38.72(15)
B8 B3 B9 B4 138.01(18)
B2 B3 B9 B4 100.78(17)
C1 B3 B9 B10 1.4(2)
B8 B3 B9 B10 100.7(2)
B4 B3 B9 B10 -37.29(16)
B2 B3 B9 B10 63.5(2)
C1 B3 B9 B8 -99.29(18)
B4 B3 B9 B8 -138.01(18)
B2 B3 B9 B8 -37.24(17)
C1 B4 B9 B3 -38.72(14)
B5 B4 B9 B3 -100.85(16)
B10 B4 B9 B3 -138.21(17)
C1 B4 B9 B11 62.2(2)
B5 B4 B9 B11 0.1(2)
B10 B4 B9 B11 -37.27(16)
B3 B4 B9 B11 100.9(2)
C1 B4 B9 B10 99.48(16)
B5 B4 B9 B10 37.36(15)
B3 B4 B9 B10 138.21(17)
C1 B4 B9 B8 -1.2(2)
B5 B4 B9 B8 -63.3(2)
B10 B4 B9 B8 -100.7(2)
B3 B4 B9 B8 37.50(17)
B2 B8 B9 B3 37.42(16)
B7 B8 B9 B3 100.66(17)
B11 B8 B9 B3 138.27(17)
B2 B8 B9 B11 -100.9(2)
B3 B8 B9 B11 -138.27(17)
B7 B8 B9 B11 -37.61(16)
B2 B8 B9 B4 -0.2(2)
B3 B8 B9 B4 -37.58(16)
B7 B8 B9 B4 63.1(2)
B11 B8 B9 B4 100.70(18)
B2 B8 B9 B10 -63.4(2)
B3 B8 B9 B10 -100.83(18)
B7 B8 B9 B10 -0.2(2)
B11 B8 B9 B10 37.44(16)
B7 B6 B10 B5 -100.66(16)
B11 B6 B10 B5 -138.26(16)
B1 B6 B10 B5 -37.36(15)
B7 B6 B10 B4 -63.2(2)
B5 B6 B10 B4 37.44(16)
B11 B6 B10 B4 -100.82(18)
B1 B6 B10 B4 0.1(2)
B7 B6 B10 B11 37.59(14)
B5 B6 B10 B11 138.26(16)
B1 B6 B10 B11 100.90(18)
B7 B6 B10 B9 0.2(2)
B5 B6 B10 B9 100.84(16)
B11 B6 B10 B9 -37.42(15)
B1 B6 B10 B9 63.5(2)
C1 B5 B10 B6 99.11(16)
B1 B5 B10 B6 37.47(15)
B4 B5 B10 B6 138.06(17)
C1 B5 B10 B4 -38.95(14)
B1 B5 B10 B4 -100.59(16)
B6 B5 B10 B4 -138.06(17)
C1 B5 B10 B11 61.7(2)
B1 B5 B10 B11 0.1(2)
B4 B5 B10 B11 100.68(18)
B6 B5 B10 B11 -37.38(16)
C1 B5 B10 B9 -1.7(2)
B1 B5 B10 B9 -63.3(2)
B4 B5 B10 B9 37.30(17)
B6 B5 B10 B9 -100.76(19)
C1 B4 B10 B6 1.9(2)
B5 B4 B10 B6 -37.52(16)
B9 B4 B10 B6 100.75(19)
B3 B4 B10 B6 63.5(2)
C1 B4 B10 B5 39.39(15)
B9 B4 B10 B5 138.27(17)
B3 B4 B10 B5 100.99(15)
C1 B4 B10 B11 -61.6(2)
B5 B4 B10 B11 -101.00(19)
B9 B4 B10 B11 37.28(17)
B3 B4 B10 B11 0.0(2)
C1 B4 B10 B9 -98.89(18)
B5 B4 B10 B9 -138.27(17)
B3 B4 B10 B9 -37.28(16)
B3 B9 B10 B6 -63.4(2)
B11 B9 B10 B6 37.47(15)
B4 B9 B10 B6 -100.79(16)
B8 B9 B10 B6 0.0(2)
B3 B9 B10 B5 0.2(2)
B11 B9 B10 B5 101.00(18)
B4 B9 B10 B5 -37.26(15)
B8 B9 B10 B5 63.5(2)
B3 B9 B10 B4 37.42(17)
B11 B9 B10 B4 138.26(17)
B8 B9 B10 B4 100.79(17)
B3 B9 B10 B11 -100.8(2)
B4 B9 B10 B11 -138.26(17)
B8 B9 B10 B11 -37.48(16)
B10 B6 B11 B9 37.48(17)
B7 B6 B11 B9 -100.76(18)
B5 B6 B11 B9 0.1(2)
B1 B6 B11 B9 -63.3(2)
B7 B6 B11 B10 -138.24(15)
B5 B6 B11 B10 -37.41(15)
B1 B6 B11 B10 -100.73(16)
B10 B6 B11 B8 101.1(2)
B7 B6 B11 B8 -37.15(17)
B5 B6 B11 B8 63.7(2)
B1 B6 B11 B8 0.4(2)
B10 B6 B11 B7 138.24(15)
B5 B6 B11 B7 100.83(17)
B1 B6 B11 B7 37.51(16)
B3 B9 B11 B6 63.5(2)
B4 B9 B11 B6 -0.1(2)
B10 B9 B11 B6 -37.32(16)
B8 B9 B11 B6 100.75(19)
B3 B9 B11 B10 100.77(19)
B4 B9 B11 B10 37.22(16)
B8 B9 B11 B10 138.07(17)
B3 B9 B11 B8 -37.29(17)
B4 B9 B11 B8 -100.85(18)
B10 B9 B11 B8 -138.07(17)
B3 B9 B11 B7 0.3(3)
B4 B9 B11 B7 -63.3(2)
B10 B9 B11 B7 -100.48(19)
B8 B9 B11 B7 37.58(17)
B5 B10 B11 B6 37.41(15)
B4 B10 B11 B6 100.78(17)
B9 B10 B11 B6 138.09(16)
B6 B10 B11 B9 -138.09(16)
B5 B10 B11 B9 -100.68(17)
B4 B10 B11 B9 -37.30(16)
B6 B10 B11 B8 -100.45(19)
B5 B10 B11 B8 -63.0(2)
B4 B10 B11 B8 0.3(2)
B9 B10 B11 B8 37.63(18)
B6 B10 B11 B7 -37.16(16)
B5 B10 B11 B7 0.2(2)
B4 B10 B11 B7 63.6(2)
B9 B10 B11 B7 100.92(18)
B2 B8 B11 B6 -0.1(3)
B3 B8 B11 B6 -63.7(2)
B7 B8 B11 B6 37.11(16)
B9 B8 B11 B6 -100.76(19)
B2 B8 B11 B9 100.7(2)
B3 B8 B11 B9 37.07(17)
B7 B8 B11 B9 137.87(17)
B2 B8 B11 B10 63.1(3)
B3 B8 B11 B10 -0.5(3)
B7 B8 B11 B10 100.28(19)
B9 B8 B11 B10 -37.59(17)
B2 B8 B11 B7 -37.17(17)
B3 B8 B11 B7 -100.80(19)
B9 B8 B11 B7 -137.87(17)
B1 B7 B11 B6 -37.63(16)
B2 B7 B11 B6 -101.18(17)
B8 B7 B11 B6 -138.35(16)
B1 B7 B11 B9 63.0(2)
B6 B7 B11 B9 100.62(19)
B2 B7 B11 B9 -0.6(2)
B8 B7 B11 B9 -37.73(17)
B1 B7 B11 B10 -0.5(2)
B6 B7 B11 B10 37.14(15)
B2 B7 B11 B10 -64.0(2)
B8 B7 B11 B10 -101.21(19)
B1 B7 B11 B8 100.72(18)
B6 B7 B11 B8 138.35(16)
B2 B7 B11 B8 37.17(17)
C2 N2 C1C C6C 79.2(2)
C4 N2 C1C C6C -97.4(2)
C2 N2 C1C C2C -102.4(2)
C4 N2 C1C C2C 80.9(2)
C6C C1C C2C C3C 1.9(3)
N2 C1C C2C C3C -176.44(17)
C6C C1C C2C C7C -178.6(2)
N2 C1C C2C C7C 3.0(3)
C1C C2C C3C C4C -0.9(3)
C7C C2C C3C C4C 179.7(2)
C2C C3C C4C C5C -0.8(3)
C2C C3C C4C C8C 179.5(2)
C3C C4C C5C C6C 1.4(3)
C8C C4C C5C C6C -178.8(2)
C2C C1C C6C C5C -1.3(3)
N2 C1C C6C C5C 177.04(17)
C2C C1C C6C C9C -179.4(2)
N2 C1C C6C C9C -1.0(3)
C4C C5C C6C C1C -0.4(3)
C4C C5C C6C C9C 177.6(2)
